data_7029135
loop_
_publ_author_name
'Chen, Ying'
'Cao, Fan'
'Wei, Rong-Min'
'Zhang, Yang'
'Zhang, Yi-Quan'
'Song, You'

_publ_section_title
;
 Spin-crossover phenomena of the mononuclear Mn(III) complex tuned by
 metal dithiolene counteranions.
;
_journal_issue 9
_journal_name_full 'Dalton transactions (Cambridge, England : 2003)'
_journal_page_first 3783
_journal_page_last 3791
_journal_paper_doi 10.1039/c3dt53173b
_journal_volume 43
_journal_year 2014
_chemical_formula_moiety '2(C22 H26 Br2 Mn N4 O2), C8 N4 Pt S4'
_chemical_formula_sum 'C52 H52 Br4 Mn2 N12 O4 Pt S4'
_chemical_formula_weight 1661.91
_chemical_name_systematic
; 
 ? 
;
_space_group_IT_number 2
_symmetry_cell_setting triclinic
_symmetry_space_group_name_Hall '-P 1'
_symmetry_space_group_name_H-M 'P -1'
_atom_sites_solution_hydrogens geom
_atom_sites_solution_primary direct
_atom_sites_solution_secondary difmap
_audit_creation_method SHELXL-97
_cell_angle_alpha 78.811(3)
_cell_angle_beta 79.000(3)
_cell_angle_gamma 84.998(3)
_cell_formula_units_Z 1
_cell_length_a 8.2884(16)
_cell_length_b 10.0517(19)
_cell_length_c 18.518(4)
_cell_measurement_reflns_used 4196
_cell_measurement_temperature 350(2)
_cell_measurement_theta_max 25.8425
_cell_measurement_theta_min 2.2785
_cell_volume 1483.6(5)
_computing_cell_refinement 'Bruker SMART'
_computing_data_collection 'Bruker SMART'
_computing_data_reduction 'Bruker SMART'
_computing_molecular_graphics 'Bruker SHELXTL'
_computing_publication_material 'Bruker SHELXTL'
_computing_structure_refinement 'SHELXL-97 (Sheldrick, 1997)'
_computing_structure_solution 'SHELXS-97 (Sheldrick, 1990)'
_diffrn_ambient_temperature 350(2)
_diffrn_measured_fraction_theta_full 0.986
_diffrn_measured_fraction_theta_max 0.986
_diffrn_measurement_device_type 'CCD area detector'
_diffrn_measurement_method 'phi and omega scans'
_diffrn_radiation_monochromator graphite
_diffrn_radiation_source 'fine-focus sealed tube'
_diffrn_radiation_type MoK\a
_diffrn_radiation_wavelength 0.71073
_diffrn_reflns_av_R_equivalents 0.0348
_diffrn_reflns_av_unetI/netI 0.0484
_diffrn_reflns_limit_h_max 10
_diffrn_reflns_limit_h_min -10
_diffrn_reflns_limit_k_max 12
_diffrn_reflns_limit_k_min -12
_diffrn_reflns_limit_l_max 20
_diffrn_reflns_limit_l_min -22
_diffrn_reflns_number 12031
_diffrn_reflns_theta_full 25.99
_diffrn_reflns_theta_max 25.99
_diffrn_reflns_theta_min 1.14
_exptl_absorpt_coefficient_mu 5.659
_exptl_absorpt_correction_T_max 0.5500
_exptl_absorpt_correction_T_min 0.2567
_exptl_absorpt_correction_type multi-scan
_exptl_absorpt_process_details 'SADABS; Bruker, 2000'
_exptl_crystal_colour black
_exptl_crystal_density_diffrn 1.860
_exptl_crystal_density_method 'not measured'
_exptl_crystal_description plate-like
_exptl_crystal_F_000 812
_exptl_crystal_size_max 0.33
_exptl_crystal_size_mid 0.24
_exptl_crystal_size_min 0.12
_refine_diff_density_max 0.972
_refine_diff_density_min -1.527
_refine_diff_density_rms 0.255
_refine_ls_extinction_method none
_refine_ls_goodness_of_fit_ref 1.001
_refine_ls_hydrogen_treatment mixed
_refine_ls_matrix_type full
_refine_ls_number_parameters 358
_refine_ls_number_reflns 5759
_refine_ls_number_restraints 0
_refine_ls_restrained_S_all 1.001
_refine_ls_R_factor_all 0.0502
_refine_ls_R_factor_gt 0.0359
_refine_ls_shift/su_max 0.001
_refine_ls_shift/su_mean 0.000
_refine_ls_structure_factor_coef Fsqd
_refine_ls_weighting_details 'calc w=1/[\s^2^(Fo^2^)+(0.0970P)^2^+0.0122P] where P=(Fo^2^+2Fc^2^)/3'
_refine_ls_weighting_scheme calc
_refine_ls_wR_factor_gt 0.1031
_refine_ls_wR_factor_ref 0.1369
_reflns_number_gt 4808
_reflns_number_total 5759
_reflns_threshold_expression >2sigma(I)
_cod_data_source_file c3dt53173b.txt
_cod_data_source_block pt-350
_cod_depositor_comments
;
The following automatic conversions were performed:

'_symmetry_cell_setting' value 'Triclinic' changed to 'triclinic'
according to
/usr/data/users/saulius/automatic-downloads/current/RSC/lib/dictionaries/cif_core.dic
dictionary named 'cif_core.dic' version 2.4.2 from 2011-04-26.

Automatic conversion script
Id: cif_fix_values 2281 2013-09-26 08:29:07Z andrius 
;
_cod_original_sg_symbol_Hall -P1
_cod_original_sg_symbol_H-M 'P-1   '
_cod_database_code 7029135

loop_
_symmetry_equiv_pos_as_xyz
'x, y, z'
'-x, -y, -z'

loop_
_atom_site_label
_atom_site_type_symbol
_atom_site_fract_x
_atom_site_fract_y
_atom_site_fract_z
_atom_site_U_iso_or_equiv
_atom_site_adp_type
_atom_site_occupancy
_atom_site_symmetry_multiplicity
_atom_site_calc_flag
_atom_site_refinement_flags
Br1 Br 0.22872(7) 0.71510(7) 1.06583(3) 0.07487(18) Uani 1 1 d .
Br2 Br 1.27791(7) 1.26665(6) 0.93884(3) 0.06870(15) Uani 1 1 d .
C1 C 0.5832(5) 0.7608(4) 0.8339(3) 0.0410(10) Uani 1 1 d .
C2 C 0.5033(6) 0.6403(5) 0.8647(3) 0.0518(12) Uani 1 1 d .
H2 H 0.5193 0.5685 0.8387 0.062 Uiso 1 1 calc R
C3 C 0.3997(5) 0.6272(5) 0.9342(3) 0.0543(13) Uani 1 1 d .
H3 H 0.3495 0.5459 0.9548 0.065 Uiso 1 1 calc R
C4 C 0.3714(5) 0.7323(5) 0.9724(3) 0.0487(12) Uani 1 1 d .
C5 C 0.4402(5) 0.8543(5) 0.9410(3) 0.0436(11) Uani 1 1 d .
H5 H 0.4153 0.9273 0.9660 0.052 Uiso 1 1 calc R
C6 C 0.5472(5) 0.8707(4) 0.8721(2) 0.0385(10) Uani 1 1 d .
C7 C 0.6030(5) 1.0046(4) 0.8376(3) 0.0431(11) Uani 1 1 d .
H7 H 0.5490 1.0784 0.8572 0.052 Uiso 1 1 calc R
C8 C 0.7349(6) 1.1688(4) 0.7411(3) 0.0499(12) Uani 1 1 d .
H8A H 0.8469 1.1957 0.7353 0.060 Uiso 1 1 calc R
H8B H 0.6624 1.2297 0.7688 0.060 Uiso 1 1 calc R
C9 C 0.6884(7) 1.1788(5) 0.6641(3) 0.0622(15) Uani 1 1 d .
H9A H 0.6792 1.2737 0.6408 0.075 Uiso 1 1 calc R
H9B H 0.5817 1.1413 0.6701 0.075 Uiso 1 1 calc R
C10 C 0.8160(7) 1.1025(6) 0.6123(3) 0.0626(15) Uani 1 1 d .
H10A H 0.7912 1.1243 0.5620 0.075 Uiso 1 1 calc R
H10B H 0.9245 1.1337 0.6104 0.075 Uiso 1 1 calc R
C11 C 0.9326(6) 0.8839(6) 0.5845(3) 0.0560(13) Uani 1 1 d .
H11A H 1.0389 0.9239 0.5737 0.067 Uiso 1 1 calc R
H11B H 0.8913 0.8945 0.5380 0.067 Uiso 1 1 calc R
C12 C 0.9512(7) 0.7372(6) 0.6168(3) 0.0647(15) Uani 1 1 d .
H12A H 1.0320 0.6918 0.5832 0.078 Uiso 1 1 calc R
H12B H 0.8471 0.6949 0.6238 0.078 Uiso 1 1 calc R
C13 C 1.0008(7) 0.5837(5) 0.7328(3) 0.0624(15) Uani 1 1 d .
H13A H 1.0701 0.5251 0.7024 0.075 Uiso 1 1 calc R
H13B H 0.8889 0.5552 0.7412 0.075 Uiso 1 1 calc R
C14 C 1.0577(6) 0.5665(5) 0.8082(3) 0.0621(15) Uani 1 1 d .
H14A H 1.0650 0.4705 0.8294 0.074 Uiso 1 1 calc R
H14B H 1.1672 0.6001 0.7999 0.074 Uiso 1 1 calc R
C15 C 0.9449(6) 0.6401(5) 0.8644(3) 0.0519(13) Uani 1 1 d .
H15A H 0.8328 0.6135 0.8697 0.062 Uiso 1 1 calc R
H15B H 0.9785 0.6147 0.9128 0.062 Uiso 1 1 calc R
C16 C 1.0260(5) 0.8531(5) 0.8742(2) 0.0421(10) Uani 1 1 d .
H16 H 1.0486 0.8098 0.9206 0.050 Uiso 1 1 calc R
C17 C 1.0783(5) 0.9900(4) 0.8467(2) 0.0376(10) Uani 1 1 d .
C18 C 1.1340(5) 1.0571(5) 0.8958(2) 0.0442(11) Uani 1 1 d .
H18 H 1.1218 1.0192 0.9464 0.053 Uiso 1 1 calc R
C19 C 1.2067(5) 1.1785(4) 0.8698(3) 0.0433(10) Uani 1 1 d .
C20 C 1.2332(5) 1.2325(5) 0.7948(3) 0.0477(11) Uani 1 1 d .
H20 H 1.2859 1.3136 0.7775 0.057 Uiso 1 1 calc R
C21 C 1.1819(5) 1.1671(5) 0.7453(3) 0.0448(11) Uani 1 1 d .
H21 H 1.2009 1.2043 0.6945 0.054 Uiso 1 1 calc R
C22 C 1.1013(4) 1.0451(4) 0.7700(2) 0.0352(9) Uani 1 1 d .
C23 C 0.4926(7) 0.5867(6) 0.6511(3) 0.0640(15) Uani 1 1 d .
C24 C 0.5177(5) 0.7007(5) 0.5920(3) 0.0466(11) Uani 1 1 d .
C25 C 0.6126(6) 0.6914(5) 0.5251(3) 0.0499(12) Uani 1 1 d .
C26 C 0.6934(7) 0.5602(6) 0.5121(3) 0.0670(16) Uani 1 1 d .
Mn1 Mn 0.86957(7) 0.87730(6) 0.74367(3) 0.03443(14) Uani 1 1 d .
N1 N 0.7209(4) 1.0285(4) 0.7824(2) 0.0392(8) Uani 1 1 d .
N2 N 0.8181(4) 0.9535(4) 0.6374(2) 0.0455(9) Uani 1 1 d .
H28 H 0.7157 0.9276 0.6372 0.055 Uiso 1 1 calc R
N3 N 1.0069(5) 0.7250(4) 0.6916(2) 0.0496(10) Uani 1 1 d .
H27 H 1.1141 0.7470 0.6816 0.060 Uiso 1 1 calc R
N4 N 0.9513(4) 0.7875(4) 0.8395(2) 0.0407(9) Uani 1 1 d .
N5 N 0.4717(9) 0.4985(6) 0.7003(4) 0.102(2) Uani 1 1 d .
N6 N 0.7566(8) 0.4601(6) 0.5007(4) 0.100(2) Uani 1 1 d .
O1 O 0.6867(3) 0.7674(3) 0.76897(17) 0.0434(7) Uani 1 1 d .
O2 O 1.0517(3) 0.9866(3) 0.72155(15) 0.0399(7) Uani 1 1 d .
Pt1 Pt 0.5000 1.0000 0.5000 0.04131(7) Uani 1 2 d S
S1 S 0.65285(16) 0.82617(14) 0.45262(7) 0.0542(3) Uani 1 1 d .
S2 S 0.42136(15) 0.85436(13) 0.61092(7) 0.0507(3) Uani 1 1 d .

loop_
_atom_site_aniso_label
_atom_site_aniso_U_11
_atom_site_aniso_U_22
_atom_site_aniso_U_33
_atom_site_aniso_U_23
_atom_site_aniso_U_13
_atom_site_aniso_U_12
Br1 0.0657(3) 0.0871(4) 0.0589(3) -0.0022(3) 0.0145(3) -0.0147(3)
Br2 0.0787(3) 0.0701(3) 0.0718(3) -0.0287(3) -0.0304(3) -0.0098(3)
C1 0.0313(17) 0.046(2) 0.048(2) -0.0095(19) -0.0116(16) -0.0009(16)
C2 0.049(2) 0.047(2) 0.061(3) -0.015(2) -0.006(2) -0.008(2)
C3 0.041(2) 0.047(3) 0.070(3) -0.002(2) -0.004(2) -0.010(2)
C4 0.0357(19) 0.061(3) 0.046(3) -0.002(2) -0.0053(18) -0.0050(19)
C5 0.041(2) 0.048(2) 0.043(2) -0.0114(19) -0.0086(17) 0.0026(18)
C6 0.0320(17) 0.043(2) 0.039(2) -0.0016(18) -0.0094(16) 0.0005(16)
C7 0.044(2) 0.037(2) 0.047(2) -0.0110(19) -0.0077(18) 0.0062(18)
C8 0.060(3) 0.033(2) 0.051(3) 0.000(2) -0.005(2) -0.001(2)
C9 0.069(3) 0.049(3) 0.060(3) 0.006(3) -0.011(3) 0.007(2)
C10 0.075(3) 0.067(3) 0.047(3) 0.001(3) -0.022(2) -0.008(3)
C11 0.049(2) 0.082(3) 0.041(2) -0.020(2) -0.0079(19) -0.003(2)
C12 0.063(3) 0.084(4) 0.053(3) -0.034(3) -0.003(2) -0.006(3)
C13 0.065(3) 0.046(3) 0.076(4) -0.018(3) -0.009(3) 0.007(2)
C14 0.057(3) 0.042(3) 0.080(4) -0.001(3) -0.011(3) 0.009(2)
C15 0.052(2) 0.042(2) 0.058(3) 0.003(2) -0.012(2) -0.004(2)
C16 0.0413(19) 0.048(2) 0.034(2) 0.0038(18) -0.0086(16) -0.0063(18)
C17 0.0372(18) 0.039(2) 0.036(2) -0.0064(17) -0.0063(16) -0.0012(16)
C18 0.042(2) 0.055(3) 0.036(2) -0.008(2) -0.0081(17) -0.0025(19)
C19 0.0395(19) 0.047(2) 0.049(2) -0.0198(19) -0.0108(17) -0.0023(18)
C20 0.047(2) 0.044(2) 0.054(3) -0.009(2) -0.007(2) -0.0107(19)
C21 0.044(2) 0.047(2) 0.040(2) -0.0020(19) -0.0027(18) -0.0078(19)
C22 0.0294(17) 0.043(2) 0.033(2) -0.0061(17) -0.0071(15) 0.0028(16)
C23 0.063(3) 0.058(3) 0.068(3) -0.016(3) 0.006(3) -0.013(2)
C24 0.043(2) 0.051(3) 0.044(2) -0.001(2) -0.0088(18) -0.0041(19)
C25 0.047(2) 0.054(3) 0.049(3) -0.011(2) -0.009(2) -0.003(2)
C26 0.073(3) 0.058(3) 0.067(4) -0.014(3) -0.001(3) -0.007(3)
Mn1 0.0341(3) 0.0367(3) 0.0330(3) -0.0074(2) -0.0068(2) -0.0003(2)
N1 0.0400(16) 0.0372(18) 0.0394(19) -0.0040(15) -0.0092(14) 0.0019(14)
N2 0.0418(17) 0.055(2) 0.0402(19) -0.0071(17) -0.0097(15) -0.0037(16)
N3 0.0398(18) 0.055(2) 0.055(2) -0.0173(18) -0.0051(16) 0.0000(16)
N4 0.0449(17) 0.0357(18) 0.0391(19) 0.0010(15) -0.0088(15) -0.0033(15)
N5 0.140(5) 0.058(3) 0.084(4) 0.003(3) 0.030(4) -0.021(3)
N6 0.110(4) 0.066(3) 0.120(5) -0.037(3) 0.004(4) 0.017(3)
O1 0.0388(14) 0.0489(17) 0.0453(16) -0.0146(13) -0.0064(12) -0.0058(12)
O2 0.0422(14) 0.0470(16) 0.0302(14) -0.0060(12) -0.0053(11) -0.0055(12)
Pt1 0.04129(12) 0.04891(14) 0.03419(12) -0.00655(10) -0.00936(9) -0.00114(10)
S1 0.0638(7) 0.0580(7) 0.0375(6) -0.0100(5) -0.0033(5) 0.0052(6)
S2 0.0517(6) 0.0528(7) 0.0418(6) -0.0041(5) 0.0001(5) 0.0000(5)

loop_
_atom_type_symbol
_atom_type_description
_atom_type_scat_dispersion_real
_atom_type_scat_dispersion_imag
_atom_type_scat_source
C C 0.0033 0.0016 'International Tables Vol C Tables 4.2.6.8 and 6.1.1.4'
H H 0.0000 0.0000 'International Tables Vol C Tables 4.2.6.8 and 6.1.1.4'
N N 0.0061 0.0033 'International Tables Vol C Tables 4.2.6.8 and 6.1.1.4'
O O 0.0106 0.0060 'International Tables Vol C Tables 4.2.6.8 and 6.1.1.4'
S S 0.1246 0.1234 'International Tables Vol C Tables 4.2.6.8 and 6.1.1.4'
Mn Mn 0.3368 0.7283 'International Tables Vol C Tables 4.2.6.8 and 6.1.1.4'
Br Br -0.2901 2.4595 'International Tables Vol C Tables 4.2.6.8 and 6.1.1.4'
Pt Pt -1.7033 8.3905 'International Tables Vol C Tables 4.2.6.8 and 6.1.1.4'

loop_
_geom_angle_atom_site_label_1
_geom_angle_atom_site_label_2
_geom_angle_atom_site_label_3
_geom_angle
_geom_angle_site_symmetry_1
_geom_angle_site_symmetry_3
O1 C1 C2 118.7(4) . .
O1 C1 C6 122.9(4) . .
C2 C1 C6 118.4(4) . .
C3 C2 C1 120.4(5) . .
C3 C2 H2 119.8 . .
C1 C2 H2 119.8 . .
C4 C3 C2 120.7(4) . .
C4 C3 H3 119.7 . .
C2 C3 H3 119.7 . .
C3 C4 C5 119.8(4) . .
C3 C4 Br1 120.6(4) . .
C5 C4 Br1 119.5(4) . .
C4 C5 C6 121.1(4) . .
C4 C5 H5 119.4 . .
C6 C5 H5 119.4 . .
C5 C6 C1 119.3(4) . .
C5 C6 C7 119.0(4) . .
C1 C6 C7 121.3(4) . .
N1 C7 C6 124.5(4) . .
N1 C7 H7 117.7 . .
C6 C7 H7 117.7 . .
N1 C8 C9 109.8(4) . .
N1 C8 H8A 109.7 . .
C9 C8 H8A 109.7 . .
N1 C8 H8B 109.7 . .
C9 C8 H8B 109.7 . .
H8A C8 H8B 108.2 . .
C8 C9 C10 112.2(4) . .
C8 C9 H9A 109.2 . .
C10 C9 H9A 109.2 . .
C8 C9 H9B 109.2 . .
C10 C9 H9B 109.2 . .
H9A C9 H9B 107.9 . .
N2 C10 C9 112.7(4) . .
N2 C10 H10A 109.0 . .
C9 C10 H10A 109.0 . .
N2 C10 H10B 109.0 . .
C9 C10 H10B 109.0 . .
H10A C10 H10B 107.8 . .
N2 C11 C12 109.9(4) . .
N2 C11 H11A 109.7 . .
C12 C11 H11A 109.7 . .
N2 C11 H11B 109.7 . .
C12 C11 H11B 109.7 . .
H11A C11 H11B 108.2 . .
C11 C12 N3 108.1(4) . .
C11 C12 H12A 110.1 . .
N3 C12 H12A 110.1 . .
C11 C12 H12B 110.1 . .
N3 C12 H12B 110.1 . .
H12A C12 H12B 108.4 . .
N3 C13 C14 112.8(5) . .
N3 C13 H13A 109.0 . .
C14 C13 H13A 109.0 . .
N3 C13 H13B 109.0 . .
C14 C13 H13B 109.0 . .
H13A C13 H13B 107.8 . .
C15 C14 C13 113.7(4) . .
C15 C14 H14A 108.8 . .
C13 C14 H14A 108.8 . .
C15 C14 H14B 108.8 . .
C13 C14 H14B 108.8 . .
H14A C14 H14B 107.7 . .
N4 C15 C14 110.3(4) . .
N4 C15 H15A 109.6 . .
C14 C15 H15A 109.6 . .
N4 C15 H15B 109.6 . .
C14 C15 H15B 109.6 . .
H15A C15 H15B 108.1 . .
N4 C16 C17 124.8(4) . .
N4 C16 H16 117.6 . .
C17 C16 H16 117.6 . .
C18 C17 C22 119.9(4) . .
C18 C17 C16 118.2(4) . .
C22 C17 C16 120.8(4) . .
C19 C18 C17 120.2(4) . .
C19 C18 H18 119.9 . .
C17 C18 H18 119.9 . .
C18 C19 C20 120.6(4) . .
C18 C19 Br2 118.6(3) . .
C20 C19 Br2 120.7(3) . .
C19 C20 C21 120.1(4) . .
C19 C20 H20 119.9 . .
C21 C20 H20 119.9 . .
C20 C21 C22 121.0(4) . .
C20 C21 H21 119.5 . .
C22 C21 H21 119.5 . .
O2 C22 C21 119.5(4) . .
O2 C22 C17 122.5(4) . .
C21 C22 C17 118.0(4) . .
N5 C23 C24 177.5(7) . .
C25 C24 C23 122.1(5) . .
C25 C24 S2 121.5(4) . .
C23 C24 S2 116.3(4) . .
C24 C25 C26 119.6(5) . .
C24 C25 S1 124.3(4) . .
C26 C25 S1 116.0(4) . .
N6 C26 C25 178.8(7) . .
O2 Mn1 O1 178.26(13) . .
O2 Mn1 N1 91.00(14) . .
O1 Mn1 N1 88.35(13) . .
O2 Mn1 N4 87.63(13) . .
O1 Mn1 N4 90.88(14) . .
N1 Mn1 N4 99.40(15) . .
O2 Mn1 N2 89.28(14) . .
O1 Mn1 N2 92.32(14) . .
N1 Mn1 N2 89.07(15) . .
N4 Mn1 N2 171.02(15) . .
O2 Mn1 N3 91.62(14) . .
O1 Mn1 N3 89.22(14) . .
N1 Mn1 N3 172.46(16) . .
N4 Mn1 N3 87.77(16) . .
N2 Mn1 N3 83.90(16) . .
C7 N1 C8 117.9(4) . .
C7 N1 Mn1 121.9(3) . .
C8 N1 Mn1 119.8(3) . .
C11 N2 C10 111.3(4) . .
C11 N2 Mn1 107.6(3) . .
C10 N2 Mn1 117.4(3) . .
C11 N2 H28 106.6 . .
C10 N2 H28 106.6 . .
Mn1 N2 H28 106.6 . .
C13 N3 C12 111.0(4) . .
C13 N3 Mn1 118.1(3) . .
C12 N3 Mn1 105.8(3) . .
C13 N3 H27 107.2 . .
C12 N3 H27 107.2 . .
Mn1 N3 H27 107.2 . .
C16 N4 C15 118.0(4) . .
C16 N4 Mn1 121.7(3) . .
C15 N4 Mn1 119.8(3) . .
C1 O1 Mn1 122.3(3) . .
C22 O2 Mn1 124.4(2) . .
S1 Pt1 S1 180.000(1) 2_676 .
S1 Pt1 S2 89.71(4) 2_676 2_676
S1 Pt1 S2 90.29(5) . 2_676
S1 Pt1 S2 90.29(5) 2_676 .
S1 Pt1 S2 89.71(4) . .
S2 Pt1 S2 180.0 2_676 .
C25 S1 Pt1 102.13(17) . .
C24 S2 Pt1 102.23(16) . .

loop_
_geom_bond_atom_site_label_1
_geom_bond_atom_site_label_2
_geom_bond_distance
_geom_bond_site_symmetry_2
Br1 C4 1.888(5) .
Br2 C19 1.894(5) .
C1 O1 1.331(5) .
C1 C2 1.400(6) .
C1 C6 1.405(6) .
C2 C3 1.394(7) .
C2 H2 0.9300 .
C3 C4 1.361(7) .
C3 H3 0.9300 .
C4 C5 1.374(7) .
C5 C6 1.398(6) .
C5 H5 0.9300 .
C6 C7 1.448(6) .
C7 N1 1.274(5) .
C7 H7 0.9300 .
C8 N1 1.471(5) .
C8 C9 1.529(8) .
C8 H8A 0.9700 .
C8 H8B 0.9700 .
C9 C10 1.544(8) .
C9 H9A 0.9700 .
C9 H9B 0.9700 .
C10 N2 1.480(7) .
C10 H10A 0.9700 .
C10 H10B 0.9700 .
C11 N2 1.465(6) .
C11 C12 1.486(8) .
C11 H11A 0.9700 .
C11 H11B 0.9700 .
C12 N3 1.523(7) .
C12 H12A 0.9700 .
C12 H12B 0.9700 .
C13 N3 1.476(7) .
C13 C14 1.531(9) .
C13 H13A 0.9700 .
C13 H13B 0.9700 .
C14 C15 1.520(7) .
C14 H14A 0.9700 .
C14 H14B 0.9700 .
C15 N4 1.466(6) .
C15 H15A 0.9700 .
C15 H15B 0.9700 .
C16 N4 1.273(6) .
C16 C17 1.445(6) .
C16 H16 0.9300 .
C17 C18 1.395(6) .
C17 C22 1.405(6) .
C18 C19 1.369(6) .
C18 H18 0.9300 .
C19 C20 1.371(7) .
C20 C21 1.374(7) .
C20 H20 0.9300 .
C21 C22 1.403(6) .
C21 H21 0.9300 .
C22 O2 1.305(5) .
C23 N5 1.139(8) .
C23 C24 1.422(7) .
C24 C25 1.350(6) .
C24 S2 1.742(5) .
C25 C26 1.467(7) .
C25 S1 1.718(5) .
C26 N6 1.131(8) .
Mn1 O2 1.880(3) .
Mn1 O1 1.886(3) .
Mn1 N1 2.025(3) .
Mn1 N4 2.038(4) .
Mn1 N2 2.078(4) .
Mn1 N3 2.102(4) .
N2 H28 0.9100 .
N3 H27 0.9100 .
Pt1 S1 2.2831(13) 2_676
Pt1 S1 2.2831(13) .
Pt1 S2 2.2968(12) 2_676
Pt1 S2 2.2968(12) .
